data_7057730
loop_
_publ_author_name
'Zhang, Chen'
'Shi, Yu-Long'
'Zhang, Li-Yu'
'Yuan, Dong-Peng'
'Ban, Meng-Tao'
'Zheng, Jia-Yao'
'Liu, Deng-Hui'
'Guo, Shun-Na'
'Cui, Dong-Mei'

_publ_section_title
;
 NaOH-promoted reaction of 1,1-dihaloalkenes and 1H-azoles: synthesis of
 dihetaryl substituted alkenes
;
_journal_issue 21
_journal_name_full 'New Journal of Chemistry'
_journal_page_first 17732
_journal_paper_doi 10.1039/C8NJ02756K
_journal_volume 42
_journal_year 2018
_chemical_formula_moiety 'C14 H12 N4'
_chemical_formula_sum 'C14 H12 N4'
_chemical_formula_weight 236.28
_space_group_IT_number 14
_space_group_name_Hall '-P 2yn'
_space_group_name_H-M_alt 'P 1 21/n 1'
_symmetry_cell_setting monoclinic
_symmetry_space_group_name_Hall '-P 2yn'
_symmetry_space_group_name_H-M 'P 1 21/n 1'
_atom_sites_solution_hydrogens geom
_atom_sites_solution_primary direct
_atom_sites_solution_secondary difmap
_audit_creation_method SHELXL-97
_audit_update_record
;
2017-04-29 deposited with the CCDC.
2018-08-02 downloaded from the CCDC.
;
_cell_angle_alpha 90.00
_cell_angle_beta 107.604(2)
_cell_angle_gamma 90.00
_cell_formula_units_Z 4
_cell_length_a 12.7026(11)
_cell_length_b 6.3568(5)
_cell_length_c 16.2435(15)
_cell_measurement_reflns_used 6103
_cell_measurement_temperature 296(2)
_cell_measurement_theta_max 27.47
_cell_measurement_theta_min 3.35
_cell_volume 1250.20(19)
_computing_cell_refinement 'PROCESS-AUTO  (Rigaku,2006)'
_computing_data_collection 'PROCESS-AUTO  (Rigaku,2006)'
_computing_data_reduction 'CrystalStructure (Rigaku,2007)'
_computing_molecular_graphics 'Ortep3 for windows (Farrugia,1997)'
_computing_publication_material 'WinGX (Farrugia, 1999)'
_computing_structure_refinement 'SHELXL-97 (Sheldrick, 2014)'
_computing_structure_solution 'SHELXS-97 (Sheldrick, 2014)'
_diffrn_ambient_temperature 296(2)
_diffrn_detector_area_resol_mean 10.00
_diffrn_measured_fraction_theta_full 0.997
_diffrn_measured_fraction_theta_max 0.997
_diffrn_measurement_device_type 'Rigaku RAXIS-RAPID/ZJUG'
_diffrn_measurement_method \w
_diffrn_radiation_monochromator graphite
_diffrn_radiation_source 'rotating anode'
_diffrn_radiation_type MoK\a
_diffrn_radiation_wavelength 0.71073
_diffrn_reflns_av_R_equivalents 0.0703
_diffrn_reflns_av_sigmaI/netI 0.0555
_diffrn_reflns_limit_h_max 16
_diffrn_reflns_limit_h_min -16
_diffrn_reflns_limit_k_max 7
_diffrn_reflns_limit_k_min -8
_diffrn_reflns_limit_l_max 21
_diffrn_reflns_limit_l_min -21
_diffrn_reflns_number 11650
_diffrn_reflns_theta_full 27.48
_diffrn_reflns_theta_max 27.48
_diffrn_reflns_theta_min 3.37
_exptl_absorpt_coefficient_mu 0.079
_exptl_absorpt_correction_T_max 0.9844
_exptl_absorpt_correction_T_min 0.9531
_exptl_absorpt_correction_type multi-scan
_exptl_absorpt_process_details 'Higashi, T. (1995)'
_exptl_crystal_colour colorless
_exptl_crystal_density_diffrn 1.255
_exptl_crystal_density_method 'not measured'
_exptl_crystal_description chunk
_exptl_crystal_F_000 496
_exptl_crystal_size_max 0.48
_exptl_crystal_size_mid 0.39
_exptl_crystal_size_min 0.20
_refine_diff_density_max 0.150
_refine_diff_density_min -0.155
_refine_diff_density_rms 0.039
_refine_ls_extinction_coef 0.033(3)
_refine_ls_extinction_expression Fc^*^=kFc[1+0.001xFc^2^\l^3^/sin(2\q)]^-1/4^
_refine_ls_extinction_method SHELXL
_refine_ls_goodness_of_fit_ref 1.003
_refine_ls_hydrogen_treatment constr
_refine_ls_matrix_type full
_refine_ls_number_parameters 164
_refine_ls_number_reflns 2864
_refine_ls_number_restraints 0
_refine_ls_restrained_S_all 1.003
_refine_ls_R_factor_all 0.1508
_refine_ls_R_factor_gt 0.0775
_refine_ls_shift/su_max 0.000
_refine_ls_shift/su_mean 0.000
_refine_ls_structure_factor_coef Fsqd
_refine_ls_weighting_details 'calc w=1/[\s^2^(Fo^2^)+(0.0391P)^2^+0.8228P] where P=(Fo^2^+2Fc^2^)/3'
_refine_ls_weighting_scheme calc
_refine_ls_wR_factor_gt 0.1336
_refine_ls_wR_factor_ref 0.1680
_reflns_number_gt 1534
_reflns_number_total 2864
_reflns_threshold_expression >2sigma(I)
_cod_data_source_file c8nj02756k2.cif
_cod_data_source_block gsn-1
_cod_depositor_comments 'Adding full bibliography for 7057730--7057731.cif.'
_cod_original_sg_symbol_H-M 'P 21/n'
_cod_database_code 7057730

loop_
_symmetry_equiv_pos_as_xyz
'x, y, z'
'-x+1/2, y+1/2, -z+1/2'
'-x, -y, -z'
'x-1/2, -y-1/2, z-1/2'

loop_
_atom_site_label
_atom_site_type_symbol
_atom_site_fract_x
_atom_site_fract_y
_atom_site_fract_z
_atom_site_U_iso_or_equiv
_atom_site_adp_type
_atom_site_occupancy
_atom_site_symmetry_multiplicity
_atom_site_calc_flag
_atom_site_refinement_flags
C1 C 0.1567(2) 0.4094(4) 0.44547(17) 0.0546(7) Uani 1 1 d .
C2 C 0.1084(2) 0.2964(4) 0.49295(17) 0.0585(7) Uani 1 1 d .
H2 H 0.0567 0.1983 0.4630 0.070 Uiso 1 1 calc R
C3 C 0.0884(3) 0.2305(5) 0.6976(2) 0.0771(9) Uani 1 1 d .
H3 H 0.0565 0.1710 0.7366 0.093 Uiso 1 1 calc R
C4 C 0.1711(3) 0.3771(5) 0.7200(2) 0.0799(9) Uani 1 1 d .
H4 H 0.2046 0.4328 0.7746 0.096 Uiso 1 1 calc R
C5 C 0.1937(2) 0.4236(5) 0.6458(2) 0.0760(9) Uani 1 1 d .
H5 H 0.2464 0.5188 0.6396 0.091 Uiso 1 1 calc R
C6 C 0.3968(2) 0.6856(6) 0.54755(19) 0.0799(9) Uani 1 1 d .
H6 H 0.4723 0.6968 0.5748 0.096 Uiso 1 1 calc R
C7 C 0.3259(3) 0.8550(5) 0.5322(2) 0.0777(9) Uani 1 1 d .
H7 H 0.3430 0.9954 0.5461 0.093 Uiso 1 1 calc R
C8 C 0.2254(2) 0.7697(4) 0.49223(19) 0.0682(8) Uani 1 1 d .
H8 H 0.1589 0.8424 0.4727 0.082 Uiso 1 1 calc R
C9 C 0.1294(2) 0.3906(4) 0.35051(17) 0.0565(7) Uani 1 1 d .
C10 C 0.1888(3) 0.5018(5) 0.3069(2) 0.0843(10) Uani 1 1 d .
H10 H 0.2472 0.5864 0.3376 0.101 Uiso 1 1 calc R
C11 C 0.1624(3) 0.4893(6) 0.2177(2) 0.0954(11) Uani 1 1 d .
H11 H 0.2037 0.5652 0.1894 0.114 Uiso 1 1 calc R
C12 C 0.0777(3) 0.3685(6) 0.1714(2) 0.0814(10) Uani 1 1 d .
H12 H 0.0605 0.3602 0.1116 0.098 Uiso 1 1 calc R
C13 C 0.0184(3) 0.2601(6) 0.2136(2) 0.0931(11) Uani 1 1 d .
H13 H -0.0402 0.1767 0.1823 0.112 Uiso 1 1 calc R
C14 C 0.0434(3) 0.2710(5) 0.3021(2) 0.0845(10) Uani 1 1 d .
H14 H 0.0009 0.1955 0.3295 0.101 Uiso 1 1 calc R
N1 N 0.12550(17) 0.3061(3) 0.58218(14) 0.0591(6) Uani 1 1 d .
N2 N 0.05882(19) 0.1826(4) 0.61440(16) 0.0734(7) Uani 1 1 d .
N3 N 0.23912(16) 0.5617(3) 0.48598(13) 0.0565(6) Uani 1 1 d .
N4 N 0.34631(18) 0.5046(4) 0.51940(16) 0.0729(7) Uani 1 1 d .

loop_
_atom_site_aniso_label
_atom_site_aniso_U_11
_atom_site_aniso_U_22
_atom_site_aniso_U_33
_atom_site_aniso_U_23
_atom_site_aniso_U_13
_atom_site_aniso_U_12
C1 0.0504(14) 0.0494(14) 0.0610(17) -0.0014(13) 0.0124(12) -0.0001(12)
C2 0.0575(15) 0.0545(16) 0.0590(17) -0.0052(13) 0.0111(13) -0.0018(13)
C3 0.088(2) 0.081(2) 0.065(2) 0.0043(17) 0.0272(17) -0.0073(19)
C4 0.092(2) 0.086(2) 0.0601(19) -0.0051(17) 0.0206(17) -0.0124(19)
C5 0.0771(19) 0.083(2) 0.066(2) -0.0080(17) 0.0187(16) -0.0199(17)
C6 0.0600(17) 0.102(3) 0.069(2) 0.0005(19) 0.0057(14) -0.024(2)
C7 0.080(2) 0.070(2) 0.078(2) -0.0124(17) 0.0168(17) -0.0172(18)
C8 0.0682(18) 0.0563(18) 0.076(2) -0.0065(15) 0.0152(15) -0.0032(15)
C9 0.0567(15) 0.0530(15) 0.0587(17) -0.0010(13) 0.0157(13) 0.0015(13)
C10 0.089(2) 0.097(2) 0.068(2) -0.0110(18) 0.0257(17) -0.027(2)
C11 0.105(3) 0.117(3) 0.073(2) 0.000(2) 0.041(2) -0.023(2)
C12 0.093(2) 0.092(2) 0.0586(19) -0.0036(18) 0.0217(18) 0.011(2)
C13 0.103(3) 0.099(3) 0.068(2) -0.0125(19) 0.0125(19) -0.027(2)
C14 0.094(2) 0.091(2) 0.064(2) -0.0066(17) 0.0177(17) -0.033(2)
N1 0.0583(13) 0.0601(14) 0.0577(14) -0.0016(11) 0.0156(11) -0.0035(11)
N2 0.0759(16) 0.0738(16) 0.0721(18) 0.0035(13) 0.0248(13) -0.0163(13)
N3 0.0506(12) 0.0568(14) 0.0583(13) 0.0000(11) 0.0105(10) -0.0026(11)
N4 0.0507(13) 0.0777(17) 0.0815(17) 0.0090(14) 0.0069(12) -0.0003(13)

loop_
_atom_type_symbol
_atom_type_description
_atom_type_scat_dispersion_real
_atom_type_scat_dispersion_imag
_atom_type_scat_source
C C 0.0033 0.0016 'International Tables Vol C Tables 4.2.6.8 and 6.1.1.4'
H H 0.0000 0.0000 'International Tables Vol C Tables 4.2.6.8 and 6.1.1.4'
N N 0.0061 0.0033 'International Tables Vol C Tables 4.2.6.8 and 6.1.1.4'

loop_
_geom_angle_atom_site_label_1
_geom_angle_atom_site_label_2
_geom_angle_atom_site_label_3
_geom_angle
C2 C1 N3 120.0(2)
C2 C1 C9 123.8(2)
N3 C1 C9 116.2(2)
C1 C2 N1 128.4(3)
C1 C2 H2 115.8
N1 C2 H2 115.8
N2 C3 C4 112.8(3)
N2 C3 H3 123.6
C4 C3 H3 123.6
C5 C4 C3 105.3(3)
C5 C4 H4 127.3
C3 C4 H4 127.3
C4 C5 N1 107.5(3)
C4 C5 H5 126.3
N1 C5 H5 126.3
N4 C6 C7 113.2(3)
N4 C6 H6 123.4
C7 C6 H6 123.4
C8 C7 C6 104.1(3)
C8 C7 H7 128.0
C6 C7 H7 128.0
N3 C8 C7 107.7(3)
N3 C8 H8 126.1
C7 C8 H8 126.1
C14 C9 C10 117.2(3)
C14 C9 C1 122.6(3)
C10 C9 C1 120.2(3)
C9 C10 C11 120.7(3)
C9 C10 H10 119.6
C11 C10 H10 119.6
C12 C11 C10 121.0(3)
C12 C11 H11 119.5
C10 C11 H11 119.5
C11 C12 C13 118.7(3)
C11 C12 H12 120.6
C13 C12 H12 120.6
C12 C13 C14 121.1(3)
C12 C13 H13 119.4
C14 C13 H13 119.4
C9 C14 C13 121.3(3)
C9 C14 H14 119.4
C13 C14 H14 119.4
C5 N1 N2 110.6(2)
C5 N1 C2 132.6(3)
N2 N1 C2 116.8(2)
C3 N2 N1 103.9(2)
C8 N3 N4 111.9(2)
C8 N3 C1 127.4(2)
N4 N3 C1 120.6(2)
C6 N4 N3 103.1(2)

loop_
_geom_bond_atom_site_label_1
_geom_bond_atom_site_label_2
_geom_bond_distance
C1 C2 1.331(4)
C1 N3 1.432(3)
C1 C9 1.480(4)
C2 N1 1.401(3)
C2 H2 0.9300
C3 N2 1.323(4)
C3 C4 1.368(4)
C3 H3 0.9300
C4 C5 1.353(4)
C4 H4 0.9300
C5 N1 1.355(3)
C5 H5 0.9300
C6 N4 1.330(4)
C6 C7 1.377(4)
C6 H6 0.9300
C7 C8 1.358(4)
C7 H7 0.9300
C8 N3 1.341(3)
C8 H8 0.9300
C9 C14 1.368(4)
C9 C10 1.376(4)
C10 C11 1.388(4)
C10 H10 0.9300
C11 C12 1.350(4)
C11 H11 0.9300
C12 C13 1.350(4)
C12 H12 0.9300
C13 C14 1.378(4)
C13 H13 0.9300
C14 H14 0.9300
N1 N2 1.370(3)
N3 N4 1.354(3)

loop_
_geom_torsion_atom_site_label_1
_geom_torsion_atom_site_label_2
_geom_torsion_atom_site_label_3
_geom_torsion_atom_site_label_4
_geom_torsion
N3 C1 C2 N1 1.2(4)
C9 C1 C2 N1 -177.9(2)
N2 C3 C4 C5 0.3(4)
C3 C4 C5 N1 -0.1(4)
N4 C6 C7 C8 0.2(4)
C6 C7 C8 N3 0.4(3)
C2 C1 C9 C14 7.3(4)
N3 C1 C9 C14 -171.9(3)
C2 C1 C9 C10 -175.2(3)
N3 C1 C9 C10 5.7(4)
C14 C9 C10 C11 -0.8(5)
C1 C9 C10 C11 -178.5(3)
C9 C10 C11 C12 0.3(6)
C10 C11 C12 C13 0.3(6)
C11 C12 C13 C14 -0.2(6)
C10 C9 C14 C13 0.9(5)
C1 C9 C14 C13 178.6(3)
C12 C13 C14 C9 -0.5(6)
C4 C5 N1 N2 -0.2(3)
C4 C5 N1 C2 176.4(3)
C1 C2 N1 C5 -1.2(5)
C1 C2 N1 N2 175.2(3)
C4 C3 N2 N1 -0.4(3)
C5 N1 N2 C3 0.4(3)
C2 N1 N2 C3 -176.8(2)
C7 C8 N3 N4 -1.0(3)
C7 C8 N3 C1 -177.3(3)
C2 C1 N3 C8 -97.6(3)
C9 C1 N3 C8 81.5(3)
C2 C1 N3 N4 86.3(3)
C9 C1 N3 N4 -94.5(3)
C7 C6 N4 N3 -0.8(3)
C8 N3 N4 C6 1.1(3)
C1 N3 N4 C6 177.7(2)
